data_4308707
loop_
_publ_author_name
'Nicola Oberbeckmann-Winter'
'Xavier Morise'
'Pierre Braunstein'
'Richard Welter'

_publ_contact_author_address
;
Institut Le Bel, rue Blaise Pascal,
67000 STRASBOURG, FRANCE
;
_publ_contact_author_email braunst@chimie.u-strasbg.fr
_publ_contact_author_fax 0390241322
_publ_contact_author_name 'Pierre Braunstein'
_publ_contact_author_phone 0390241308
_publ_section_title
;
Synthesis and Structure of Pt(II) Phosphonato-Phosphine Complexes and of a
P,O-Stabilized Metal-Metal-Bonded Pt2Ag2 Complex
;
_journal_name_full 'Inorganic Chemistry'
_journal_page_first 1391
_journal_page_last 1403
_journal_paper_doi 10.1021/ic0485559
_journal_volume 44
_journal_year 2005
_chemical_absolute_configuration unknown
_chemical_formula_moiety 'C25 H29 Cl O4 P2 Pt'
_chemical_formula_sum 'C25 H29 Cl O4 P2 Pt'
_chemical_formula_weight 685.96
_chemical_name_systematic
;
?
;
_space_group_IT_number 19
_symmetry_cell_setting orthorhombic
_symmetry_space_group_name_Hall 'P 2ac 2ab'
_symmetry_space_group_name_H-M 'P 21 21 21'
_atom_sites_solution_hydrogens geom
_atom_sites_solution_primary direct
_atom_sites_solution_secondary difmap
_audit_creation_method SHELXL-97
_cell_angle_alpha 90.00
_cell_angle_beta 90.00
_cell_angle_gamma 90.00
_cell_formula_units_Z 4
_cell_length_a 11.8980(3)
_cell_length_b 13.3110(3)
_cell_length_c 16.5850(4)
_cell_measurement_reflns_used 5829
_cell_measurement_temperature 173(2)
_cell_measurement_theta_max 27.485
_cell_measurement_theta_min 0.998
_cell_volume 2626.64(11)
_computing_cell_refinement 'Denzo (Nonius B.V., 1998)'
_computing_data_collection 'Collect (Nonius B.V., 1998)'
_computing_data_reduction 'Denzo (Nonius B.V., 1998)'
_computing_molecular_graphics 'PLATON 98 (Spek, 1998)'
_computing_publication_material 'SHELXL-97 (Sheldrick, 1997)'
_computing_structure_refinement 'SHELXL-97 (Sheldrick, 1997)'
_computing_structure_solution 'SHELXS-97 (Sheldrick, 1997)'
_diffrn_ambient_temperature 173(2)
_diffrn_measured_fraction_theta_full 0.998
_diffrn_measured_fraction_theta_max 0.998
_diffrn_measurement_device_type KappaCCD
_diffrn_measurement_method '\p scans'
_diffrn_radiation_monochromator graphite
_diffrn_radiation_source 'fine-focus sealed tube'
_diffrn_radiation_type MoK\a
_diffrn_radiation_wavelength 0.71069
_diffrn_reflns_av_R_equivalents 0.034
_diffrn_reflns_av_sigmaI/netI 0.0918
_diffrn_reflns_limit_h_max 15
_diffrn_reflns_limit_h_min 0
_diffrn_reflns_limit_k_max 17
_diffrn_reflns_limit_k_min 0
_diffrn_reflns_limit_l_max 21
_diffrn_reflns_limit_l_min -21
_diffrn_reflns_number 5752
_diffrn_reflns_theta_full 27.47
_diffrn_reflns_theta_max 27.47
_diffrn_reflns_theta_min 1.96
_exptl_absorpt_coefficient_mu 5.594
_exptl_absorpt_correction_T_max 0.577
_exptl_absorpt_correction_T_min 0.504
_exptl_absorpt_correction_type multi-scan
_exptl_absorpt_process_details
;
multi-scan from symmetry-related measurements
Sortav (Blessing 1995)
;
_exptl_crystal_colour 'Pale green'
_exptl_crystal_density_diffrn 1.735
_exptl_crystal_density_method 'not measured'
_exptl_crystal_description prism
_exptl_crystal_F_000 1344
_exptl_crystal_size_max 0.12
_exptl_crystal_size_mid 0.10
_exptl_crystal_size_min 0.08
_refine_diff_density_max 0.848
_refine_diff_density_min -1.183
_refine_diff_density_rms 0.172
_refine_ls_abs_structure_details 'Flack H D (1983), Acta Cryst. A39, 876-881'
_refine_ls_abs_structure_Flack -0.006(8)
_refine_ls_extinction_method none
_refine_ls_goodness_of_fit_ref 0.871
_refine_ls_hydrogen_treatment mixed
_refine_ls_matrix_type full
_refine_ls_number_parameters 292
_refine_ls_number_reflns 5751
_refine_ls_number_restraints 0
_refine_ls_restrained_S_all 0.871
_refine_ls_R_factor_all 0.0423
_refine_ls_R_factor_gt 0.0347
_refine_ls_shift/su_max 0.001
_refine_ls_shift/su_mean 0.001
_refine_ls_structure_factor_coef Fsqd
_refine_ls_weighting_details 'calc w=1/[\s^2^(Fo^2^)+(0.0000P)^2^+0.0000P] where P=(Fo^2^+2Fc^2^)/3'
_refine_ls_weighting_scheme calc
_refine_ls_wR_factor_gt 0.0780
_refine_ls_wR_factor_ref 0.0815
_reflns_number_gt 5139
_reflns_number_total 5751
_reflns_threshold_expression >2sigma(I)
_cod_data_source_file ic0485559si20041211_103736_3.cif
_cod_data_source_block complex_2
_cod_database_code 4308707

loop_
_symmetry_equiv_pos_as_xyz
'x, y, z'
'-x+1/2, -y, z+1/2'
'x+1/2, -y+1/2, -z'
'-x, y+1/2, -z+1/2'

loop_
_atom_site_label
_atom_site_type_symbol
_atom_site_fract_x
_atom_site_fract_y
_atom_site_fract_z
_atom_site_U_iso_or_equiv
_atom_site_adp_type
_atom_site_occupancy
_atom_site_symmetry_multiplicity
_atom_site_calc_flag
_atom_site_refinement_flags
_atom_site_disorder_assembly
_atom_site_disorder_group
Pt Pt 0.578070(19) 0.821004(17) 0.232023(15) 0.02173(7) Uani 1 1 d . . .
P2 P 0.37244(15) 0.87356(15) 0.11915(11) 0.0278(4) Uani 1 1 d . . .
P1 P 0.41767(15) 0.85846(11) 0.29238(9) 0.0215(3) Uani 1 1 d . . .
Cl Cl 0.74761(13) 0.79023(12) 0.16442(10) 0.0297(4) Uani 1 1 d . . .
C24 C 0.6493(6) 0.7789(7) 0.3340(5) 0.041(2) Uani 1 1 d . . .
O2 O 0.3046(4) 0.7731(4) 0.1168(3) 0.0373(13) Uani 1 1 d . . .
C14 C 0.3353(5) 0.7525(5) 0.3276(4) 0.0216(14) Uani 1 1 d . . .
C9 C 0.4333(6) 0.9008(5) 0.4570(4) 0.0281(14) Uani 1 1 d . . .
H9 H 0.4317 0.8300 0.4643 0.034 Uiso 1 1 calc . . .
O3 O 0.3221(4) 0.9446(4) 0.0528(3) 0.0373(13) Uani 1 1 d . . .
O1 O 0.4959(4) 0.8611(4) 0.1132(3) 0.0321(12) Uani 1 1 d . . .
C1 C 0.3349(5) 0.9271(5) 0.2148(4) 0.0232(14) Uani 1 1 d . . .
H1 H 0.3698 0.9954 0.2136 0.028 Uiso 1 1 calc . . .
C2 C 0.2114(5) 0.9480(4) 0.2299(4) 0.0236(13) Uani 1 1 d . . .
C6 C 0.0182(6) 0.8955(6) 0.2394(5) 0.0415(19) Uani 1 1 d . . .
H6 H -0.0371 0.8441 0.2363 0.050 Uiso 1 1 calc . . .
C20 C 0.2791(7) 0.7202(6) 0.0422(5) 0.043(2) Uani 1 1 d . . .
H20A H 0.3479 0.6882 0.0208 0.052 Uiso 1 1 calc . . .
H20B H 0.2507 0.7682 0.0014 0.052 Uiso 1 1 calc . . .
C15 C 0.3650(6) 0.6562(5) 0.3042(5) 0.0346(17) Uani 1 1 d . . .
H15 H 0.4273 0.6472 0.2691 0.042 Uiso 1 1 calc . . .
C3 C 0.1769(5) 1.0452(5) 0.2482(4) 0.0300(16) Uani 1 1 d . . .
H3 H 0.2311 1.0974 0.2518 0.036 Uiso 1 1 calc . . .
C13 C 0.4298(6) 1.0460(5) 0.3697(4) 0.0253(13) Uani 1 1 d . . .
H13 H 0.4274 1.0744 0.3172 0.030 Uiso 1 1 calc . . .
C18 C 0.1833(6) 0.6827(6) 0.4036(4) 0.0403(18) Uani 1 1 d . . .
H18 H 0.1193 0.6918 0.4370 0.048 Uiso 1 1 calc . . .
C10 C 0.4451(6) 0.9642(6) 0.5228(4) 0.0347(17) Uani 1 1 d . . .
H10 H 0.4506 0.9365 0.5755 0.042 Uiso 1 1 calc . . .
C17 C 0.2165(7) 0.5870(6) 0.3810(5) 0.0399(19) Uani 1 1 d . . .
H17 H 0.1767 0.5301 0.4005 0.048 Uiso 1 1 calc . . .
O4 O 0.6360(6) 0.6969(5) 0.3614(4) 0.074(2) Uani 1 1 d . . .
C21 C 0.1945(7) 0.6442(7) 0.0585(6) 0.050 Uiso 1 1 d . . .
H21A H 0.1761 0.6087 0.0085 0.075 Uiso 1 1 calc . . .
H21B H 0.1266 0.6764 0.0799 0.075 Uiso 1 1 calc . . .
H21C H 0.2236 0.5962 0.0982 0.075 Uiso 1 1 calc . . .
C8 C 0.4236(6) 0.9423(4) 0.3791(3) 0.0217(12) Uani 1 1 d . . .
C7 C 0.1310(6) 0.8722(5) 0.2266(5) 0.0352(16) Uani 1 1 d . . .
H7 H 0.1528 0.8049 0.2157 0.042 Uiso 1 1 calc . . .
C16 C 0.3069(6) 0.5741(5) 0.3302(5) 0.042(2) Uani 1 1 d . . .
H16 H 0.3285 0.5086 0.3134 0.051 Uiso 1 1 calc . . .
C19 C 0.2437(6) 0.7642(5) 0.3774(4) 0.0303(16) Uani 1 1 d . . .
H19 H 0.2219 0.8297 0.3939 0.036 Uiso 1 1 calc . . .
C22 C 0.3799(8) 0.9693(7) -0.0236(5) 0.053(2) Uani 1 1 d . . .
H22A H 0.3233 0.9848 -0.0655 0.064 Uiso 1 1 calc . . .
H22B H 0.4238 0.9103 -0.0419 0.064 Uiso 1 1 calc . . .
C11 C 0.4490(6) 1.0662(6) 0.5127(4) 0.0348(18) Uani 1 1 d . . .
H11 H 0.4583 1.1087 0.5583 0.042 Uiso 1 1 calc . . .
C12 C 0.4394(6) 1.1081(5) 0.4362(4) 0.0326(16) Uani 1 1 d . . .
H12 H 0.4394 1.1790 0.4296 0.039 Uiso 1 1 calc . . .
C4 C 0.0647(6) 1.0668(5) 0.2612(5) 0.0429(18) Uani 1 1 d . . .
H4 H 0.0425 1.1337 0.2734 0.051 Uiso 1 1 calc . . .
C5 C -0.0138(6) 0.9932(7) 0.2566(5) 0.045(2) Uani 1 1 d . . .
H5 H -0.0909 1.0086 0.2651 0.054 Uiso 1 1 calc . . .
C25 C 0.7263(8) 0.8552(10) 0.3734(6) 0.079(4) Uani 1 1 d . . .
H25A H 0.7550 0.8279 0.4243 0.118 Uiso 1 1 calc . . .
H25B H 0.6843 0.9171 0.3841 0.118 Uiso 1 1 calc . . .
H25C H 0.7893 0.8699 0.3373 0.118 Uiso 1 1 calc . . .
C23 C 0.4558(9) 1.0560(8) -0.0138(6) 0.065(3) Uani 1 1 d . . .
H23A H 0.4934 1.0701 -0.0651 0.097 Uiso 1 1 calc . . .
H23B H 0.5122 1.0407 0.0275 0.097 Uiso 1 1 calc . . .
H23C H 0.4122 1.1149 0.0028 0.097 Uiso 1 1 calc . . .

loop_
_atom_site_aniso_label
_atom_site_aniso_U_11
_atom_site_aniso_U_22
_atom_site_aniso_U_33
_atom_site_aniso_U_23
_atom_site_aniso_U_13
_atom_site_aniso_U_12
Pt 0.02001(11) 0.02296(11) 0.02221(11) 0.00033(10) 0.00203(11) 0.00059(10)
P2 0.0260(9) 0.0358(10) 0.0215(9) -0.0024(8) -0.0014(7) 0.0037(8)
P1 0.0208(7) 0.0217(7) 0.0220(8) -0.0007(6) 0.0015(7) -0.0003(7)
Cl 0.0233(8) 0.0365(9) 0.0295(8) -0.0009(7) 0.0037(7) 0.0024(7)
C24 0.025(4) 0.066(5) 0.033(4) 0.019(4) 0.011(3) 0.021(4)
O2 0.042(3) 0.042(3) 0.027(3) -0.009(2) -0.005(2) -0.007(2)
C14 0.021(3) 0.019(3) 0.024(4) 0.002(3) -0.003(3) 0.004(3)
C9 0.030(4) 0.025(3) 0.029(4) 0.002(3) -0.001(3) -0.005(3)
O3 0.031(3) 0.056(3) 0.025(3) 0.005(2) -0.002(2) 0.010(2)
O1 0.031(3) 0.045(3) 0.020(2) 0.001(2) -0.002(2) 0.011(2)
C1 0.024(3) 0.024(3) 0.022(4) 0.002(3) -0.005(3) -0.004(3)
C2 0.023(3) 0.032(3) 0.016(3) 0.000(3) -0.001(3) 0.003(3)
C6 0.025(4) 0.065(5) 0.035(4) 0.003(4) -0.002(4) -0.017(3)
C20 0.037(4) 0.053(5) 0.040(5) -0.017(4) -0.007(4) 0.003(4)
C15 0.034(4) 0.023(4) 0.047(4) -0.006(3) 0.007(3) 0.000(3)
C3 0.031(3) 0.028(3) 0.031(5) 0.000(3) 0.002(3) 0.001(3)
C13 0.025(3) 0.028(3) 0.023(3) 0.001(3) 0.000(3) -0.008(3)
C18 0.046(4) 0.045(4) 0.030(4) -0.002(4) 0.015(3) 0.001(4)
C10 0.048(5) 0.042(4) 0.014(3) 0.009(3) -0.007(3) 0.001(4)
C17 0.041(4) 0.036(4) 0.044(5) 0.001(4) -0.004(4) -0.008(4)
O4 0.063(4) 0.087(5) 0.071(5) 0.055(4) -0.004(3) 0.007(4)
C8 0.017(3) 0.027(3) 0.021(3) 0.006(2) 0.002(3) 0.002(3)
C7 0.028(4) 0.040(4) 0.037(4) -0.004(4) -0.007(4) -0.008(3)
C16 0.042(5) 0.024(4) 0.061(6) -0.009(4) 0.001(4) -0.001(3)
C19 0.031(4) 0.028(4) 0.032(4) -0.003(3) 0.010(3) -0.005(3)
C22 0.070(6) 0.061(6) 0.028(4) 0.011(4) -0.005(4) 0.013(5)
C11 0.030(4) 0.042(4) 0.031(4) -0.012(3) -0.001(3) 0.003(3)
C12 0.038(4) 0.026(3) 0.034(4) -0.003(3) -0.004(3) 0.002(3)
C4 0.039(4) 0.040(4) 0.050(4) 0.005(4) 0.010(4) 0.017(3)
C5 0.019(3) 0.075(6) 0.040(5) 0.011(4) 0.003(3) 0.015(4)
C25 0.045(5) 0.151(11) 0.040(5) -0.017(6) -0.011(4) -0.016(6)
C23 0.063(7) 0.062(6) 0.069(7) 0.015(5) 0.007(5) 0.012(5)

loop_
_atom_type_symbol
_atom_type_description
_atom_type_scat_dispersion_real
_atom_type_scat_dispersion_imag
_atom_type_scat_source
C C 0.0033 0.0016 'International Tables Vol C Tables 4.2.6.8 and 6.1.1.4'
H H 0.0000 0.0000 'International Tables Vol C Tables 4.2.6.8 and 6.1.1.4'
O O 0.0106 0.0060 'International Tables Vol C Tables 4.2.6.8 and 6.1.1.4'
P P 0.1023 0.0942 'International Tables Vol C Tables 4.2.6.8 and 6.1.1.4'
Cl Cl 0.1484 0.1585 'International Tables Vol C Tables 4.2.6.8 and 6.1.1.4'
Pt Pt -1.7033 8.3905 'International Tables Vol C Tables 4.2.6.8 and 6.1.1.4'

loop_
_geom_angle_atom_site_label_1
_geom_angle_atom_site_label_2
_geom_angle_atom_site_label_3
_geom_angle
_geom_angle_site_symmetry_1
_geom_angle_site_symmetry_3
_geom_angle_publ_flag
C24 Pt P1 92.7(2) . . ?
C24 Pt O1 177.1(3) . . ?
P1 Pt O1 88.19(12) . . ?
C24 Pt Cl 89.5(2) . . ?
P1 Pt Cl 176.74(6) . . ?
O1 Pt Cl 89.79(12) . . ?
O1 P2 O2 114.5(3) . . ?
O1 P2 O3 113.5(3) . . ?
O2 P2 O3 107.5(3) . . ?
O1 P2 C1 110.5(3) . . ?
O2 P2 C1 103.5(3) . . ?
O3 P2 C1 106.6(3) . . ?
C14 P1 C8 104.1(3) . . ?
C14 P1 C1 108.6(3) . . ?
C8 P1 C1 105.4(3) . . ?
C14 P1 Pt 115.9(2) . . ?
C8 P1 Pt 117.5(2) . . ?
C1 P1 Pt 104.8(2) . . ?
O4 C24 C25 122.0(8) . . ?
O4 C24 Pt 122.0(7) . . ?
C25 C24 Pt 116.0(7) . . ?
C20 O2 P2 123.0(5) . . ?
C19 C14 C15 118.3(6) . . ?
C19 C14 P1 122.2(5) . . ?
C15 C14 P1 119.4(5) . . ?
C10 C9 C8 119.4(6) . . ?
C10 C9 H9 120.3 . . ?
C8 C9 H9 120.3 . . ?
C22 O3 P2 123.9(5) . . ?
P2 O1 Pt 113.4(3) . . ?
C2 C1 P2 117.4(4) . . ?
C2 C1 P1 119.3(5) . . ?
P2 C1 P1 106.5(3) . . ?
C2 C1 H1 103.9 . . ?
P2 C1 H1 103.9 . . ?
P1 C1 H1 103.9 . . ?
C7 C2 C3 118.7(6) . . ?
C7 C2 C1 121.8(6) . . ?
C3 C2 C1 119.5(5) . . ?
C5 C6 C7 120.3(7) . . ?
C5 C6 H6 119.8 . . ?
C7 C6 H6 119.8 . . ?
O2 C20 C21 108.9(7) . . ?
O2 C20 H20A 109.9 . . ?
C21 C20 H20A 109.9 . . ?
O2 C20 H20B 109.9 . . ?
C21 C20 H20B 109.9 . . ?
H20A C20 H20B 108.3 . . ?
C16 C15 C14 121.6(7) . . ?
C16 C15 H15 119.2 . . ?
C14 C15 H15 119.2 . . ?
C4 C3 C2 120.8(6) . . ?
C4 C3 H3 119.6 . . ?
C2 C3 H3 119.6 . . ?
C12 C13 C8 120.6(6) . . ?
C12 C13 H13 119.7 . . ?
C8 C13 H13 119.7 . . ?
C19 C18 C17 119.5(7) . . ?
C19 C18 H18 120.3 . . ?
C17 C18 H18 120.3 . . ?
C11 C10 C9 120.7(6) . . ?
C11 C10 H10 119.6 . . ?
C9 C10 H10 119.6 . . ?
C16 C17 C18 120.2(7) . . ?
C16 C17 H17 119.9 . . ?
C18 C17 H17 119.9 . . ?
C20 C21 H21A 109.5 . . ?
C20 C21 H21B 109.4 . . ?
H21A C21 H21B 109.4 . . ?
C20 C21 H21C 109.5 . . ?
H21A C21 H21C 109.5 . . ?
H21B C21 H21C 109.5 . . ?
C13 C8 C9 119.2(6) . . ?
C13 C8 P1 121.4(4) . . ?
C9 C8 P1 119.1(4) . . ?
C2 C7 C6 119.6(7) . . ?
C2 C7 H7 120.2 . . ?
C6 C7 H7 120.2 . . ?
C15 C16 C17 119.3(7) . . ?
C15 C16 H16 120.3 . . ?
C17 C16 H16 120.3 . . ?
C18 C19 C14 121.1(6) . . ?
C18 C19 H19 119.5 . . ?
C14 C19 H19 119.5 . . ?
O3 C22 C23 111.3(7) . . ?
O3 C22 H22A 109.4 . . ?
C23 C22 H22A 109.4 . . ?
O3 C22 H22B 109.4 . . ?
C23 C22 H22B 109.4 . . ?
H22A C22 H22B 108.0 . . ?
C10 C11 C12 120.4(7) . . ?
C10 C11 H11 119.8 . . ?
C12 C11 H11 119.8 . . ?
C13 C12 C11 119.7(6) . . ?
C13 C12 H12 120.2 . . ?
C11 C12 H12 120.2 . . ?
C5 C4 C3 120.4(7) . . ?
C5 C4 H4 119.8 . . ?
C3 C4 H4 119.8 . . ?
C4 C5 C6 120.1(6) . . ?
C4 C5 H5 120.0 . . ?
C6 C5 H5 120.0 . . ?
C24 C25 H25A 109.5 . . ?
C24 C25 H25B 109.5 . . ?
H25A C25 H25B 109.5 . . ?
C24 C25 H25C 109.5 . . ?
H25A C25 H25C 109.5 . . ?
H25B C25 H25C 109.5 . . ?
C22 C23 H23A 109.5 . . ?
C22 C23 H23B 109.5 . . ?
H23A C23 H23B 109.5 . . ?
C22 C23 H23C 109.5 . . ?
H23A C23 H23C 109.5 . . ?
H23B C23 H23C 109.5 . . ?

loop_
_geom_bond_atom_site_label_1
_geom_bond_atom_site_label_2
_geom_bond_distance
_geom_bond_site_symmetry_2
_geom_bond_publ_flag
Pt C24 1.973(8) . ?
Pt P1 2.2120(17) . ?
Pt O1 2.263(5) . ?
Pt Cl 2.3439(16) . ?
P2 O1 1.482(5) . ?
P2 O2 1.562(5) . ?
P2 O3 1.570(5) . ?
P2 C1 1.796(6) . ?
P1 C14 1.814(6) . ?
P1 C8 1.823(6) . ?
P1 C1 1.860(6) . ?
C24 O4 1.192(9) . ?
C24 C25 1.516(13) . ?
O2 C20 1.455(9) . ?
C14 C19 1.377(9) . ?
C14 C15 1.385(9) . ?
C9 C10 1.388(9) . ?
C9 C8 1.409(8) . ?
C9 H9 0.9500 . ?
O3 C22 1.478(10) . ?
C1 C2 1.516(8) . ?
C1 H1 1.0000 . ?
C2 C7 1.392(9) . ?
C2 C3 1.391(8) . ?
C6 C5 1.384(11) . ?
C6 C7 1.394(10) . ?
C6 H6 0.9500 . ?
C20 C21 1.453(12) . ?
C20 H20A 0.9899 . ?
C20 H20B 0.9900 . ?
C15 C16 1.364(10) . ?
C15 H15 0.9500 . ?
C3 C4 1.382(9) . ?
C3 H3 0.9500 . ?
C13 C12 1.382(9) . ?
C13 C8 1.391(8) . ?
C13 H13 0.9500 . ?
C18 C19 1.371(10) . ?
C18 C17 1.386(11) . ?
C18 H18 0.9500 . ?
C10 C11 1.369(11) . ?
C10 H10 0.9500 . ?
C17 C16 1.377(11) . ?
C17 H17 0.9500 . ?
C21 H21A 0.9798 . ?
C21 H21B 0.9806 . ?
C21 H21C 0.9796 . ?
C7 H7 0.9500 . ?
C16 H16 0.9500 . ?
C19 H19 0.9500 . ?
C22 C23 1.475(14) . ?
C22 H22A 0.9900 . ?
C22 H22B 0.9900 . ?
C11 C12 1.392(10) . ?
C11 H11 0.9500 . ?
C12 H12 0.9500 . ?
C4 C5 1.357(11) . ?
C4 H4 0.9500 . ?
C5 H5 0.9500 . ?
C25 H25A 0.9800 . ?
C25 H25B 0.9800 . ?
C25 H25C 0.9800 . ?
C23 H23A 0.9800 . ?
C23 H23B 0.9800 . ?
C23 H23C 0.9800 . ?

loop_
_geom_torsion_atom_site_label_1
_geom_torsion_atom_site_label_2
_geom_torsion_atom_site_label_3
_geom_torsion_atom_site_label_4
_geom_torsion
_geom_torsion_site_symmetry_1
_geom_torsion_site_symmetry_2
_geom_torsion_site_symmetry_3
_geom_torsion_site_symmetry_4
_geom_torsion_publ_flag
C24 Pt P1 C14 -71.5(4) . . . . ?
O1 Pt P1 C14 105.7(3) . . . . ?
Cl Pt P1 C14 157.4(11) . . . . ?
C24 Pt P1 C8 52.4(3) . . . . ?
O1 Pt P1 C8 -130.4(2) . . . . ?
Cl Pt P1 C8 -78.7(11) . . . . ?
C24 Pt P1 C1 168.9(3) . . . . ?
O1 Pt P1 C1 -13.8(2) . . . . ?
Cl Pt P1 C1 37.8(11) . . . . ?
P1 Pt C24 O4 82.9(7) . . . . ?
O1 Pt C24 O4 -24(5) . . . . ?
Cl Pt C24 O4 -99.5(7) . . . . ?
P1 Pt C24 C25 -100.0(6) . . . . ?
O1 Pt C24 C25 153(5) . . . . ?
Cl Pt C24 C25 77.6(6) . . . . ?
O1 P2 O2 C20 -80.3(6) . . . . ?
O3 P2 O2 C20 46.8(6) . . . . ?
C1 P2 O2 C20 159.4(5) . . . . ?
C8 P1 C14 C19 38.5(6) . . . . ?
C1 P1 C14 C19 -73.4(6) . . . . ?
Pt P1 C14 C19 169.1(5) . . . . ?
C8 P1 C14 C15 -141.3(6) . . . . ?
C1 P1 C14 C15 106.8(6) . . . . ?
Pt P1 C14 C15 -10.7(7) . . . . ?
O1 P2 O3 C22 20.0(7) . . . . ?
O2 P2 O3 C22 -107.7(6) . . . . ?
C1 P2 O3 C22 141.8(6) . . . . ?
O2 P2 O1 Pt -81.7(4) . . . . ?
O3 P2 O1 Pt 154.3(3) . . . . ?
C1 P2 O1 Pt 34.7(4) . . . . ?
C24 Pt O1 P2 95(5) . . . . ?
P1 Pt O1 P2 -11.7(3) . . . . ?
Cl Pt O1 P2 170.8(3) . . . . ?
O1 P2 C1 C2 178.2(5) . . . . ?
O2 P2 C1 C2 -58.9(5) . . . . ?
O3 P2 C1 C2 54.4(5) . . . . ?
O1 P2 C1 P1 -45.1(4) . . . . ?
O2 P2 C1 P1 77.9(3) . . . . ?
O3 P2 C1 P1 -168.9(3) . . . . ?
C14 P1 C1 C2 44.5(6) . . . . ?
C8 P1 C1 C2 -66.5(5) . . . . ?
Pt P1 C1 C2 168.9(4) . . . . ?
C14 P1 C1 P2 -91.3(4) . . . . ?
C8 P1 C1 P2 157.8(3) . . . . ?
Pt P1 C1 P2 33.1(3) . . . . ?
P2 C1 C2 C7 58.6(8) . . . . ?
P1 C1 C2 C7 -72.5(8) . . . . ?
P2 C1 C2 C3 -121.9(6) . . . . ?
P1 C1 C2 C3 107.0(6) . . . . ?
P2 O2 C20 C21 -166.9(6) . . . . ?
C19 C14 C15 C16 -0.9(12) . . . . ?
P1 C14 C15 C16 178.9(7) . . . . ?
C7 C2 C3 C4 -1.3(11) . . . . ?
C1 C2 C3 C4 179.1(7) . . . . ?
C8 C9 C10 C11 -0.9(11) . . . . ?
C19 C18 C17 C16 -2.4(12) . . . . ?
C12 C13 C8 C9 -3.4(11) . . . . ?
C12 C13 C8 P1 -177.0(5) . . . . ?
C10 C9 C8 C13 2.1(11) . . . . ?
C10 C9 C8 P1 175.9(6) . . . . ?
C14 P1 C8 C13 -149.0(6) . . . . ?
C1 P1 C8 C13 -34.9(7) . . . . ?
Pt P1 C8 C13 81.3(6) . . . . ?
C14 P1 C8 C9 37.4(6) . . . . ?
C1 P1 C8 C9 151.5(5) . . . . ?
Pt P1 C8 C9 -92.3(6) . . . . ?
C3 C2 C7 C6 1.7(12) . . . . ?
C1 C2 C7 C6 -178.8(8) . . . . ?
C5 C6 C7 C2 -1.0(14) . . . . ?
C14 C15 C16 C17 0.0(13) . . . . ?
C18 C17 C16 C15 1.7(13) . . . . ?
C17 C18 C19 C14 1.4(12) . . . . ?
C15 C14 C19 C18 0.3(11) . . . . ?
P1 C14 C19 C18 -179.5(6) . . . . ?
P2 O3 C22 C23 -86.9(8) . . . . ?
C9 C10 C11 C12 1.0(12) . . . . ?
C8 C13 C12 C11 3.5(11) . . . . ?
C10 C11 C12 C13 -2.3(12) . . . . ?
C2 C3 C4 C5 0.2(12) . . . . ?
C3 C4 C5 C6 0.5(13) . . . . ?
C7 C6 C5 C4 -0.1(14) . . . . ?
